data_1507661
loop_
_publ_author_name
'Lim, Siew-Huah'
'Low, Yun-Yee'
'Tan, Shin-Jowl'
'Lim, Kuan-Hon'
'Thomas, Noel F.'
'Kam, Toh-Seok'

_publ_section_title
;
 Perhentidines a-C: macroline-macroline bisindoles from alstonia and the
 absolute configuration of perhentinine and macralstonine.
;
_journal_issue 5
_journal_name_full 'Journal of natural products'
_journal_page_first 942
_journal_page_last 950
_journal_paper_doi 10.1021/np300120p
_journal_volume 75
_journal_year 2012
_chemical_absolute_configuration ad
_chemical_formula_moiety 'C45 H58 N4 O5, 4(H2 O), 2(I)'
_chemical_formula_sum 'C45 H58 I2 N4 O5'
_chemical_formula_weight 1042.54
_chemical_melting_point 229.0(10)
_chemical_name_common 'Perhentinine dimethyl diiodide salt'
_chemical_name_systematic
; 
 ? 
;
_space_group_IT_number 19
_symmetry_cell_setting orthorhombic
_symmetry_space_group_name_Hall 'P 2ac 2ab'
_symmetry_space_group_name_H-M 'P 21 21 21'
_atom_sites_solution_hydrogens geom
_atom_sites_solution_primary direct
_atom_sites_solution_secondary difmap
_audit_creation_method SHELXL-97
_cell_angle_alpha 90.00
_cell_angle_beta 90.00
_cell_angle_gamma 90.00
_cell_formula_units_Z 4
_cell_length_a 14.5059(2)
_cell_length_b 14.8002(2)
_cell_length_c 22.4594(3)
_cell_measurement_reflns_used 9886
_cell_measurement_temperature 100(2)
_cell_measurement_theta_max 26.31
_cell_measurement_theta_min 2.16
_cell_volume 4821.81(11)
_computing_cell_refinement 'SAINT (Bruker, 2007)'
_computing_data_collection 'APEX2 (Bruker, 2007)'
_computing_data_reduction 'SAINT (Bruker, 2007)'
_computing_molecular_graphics 'X-SEED (Barbour, 2001)'
_computing_publication_material
;  
SHELXL-97 (Sheldrick, 2008), enCIFer (Allen et al., 2004),
;
_computing_structure_refinement
;  
SHELXL97 (Sheldrick, 2008)
;
_computing_structure_solution 'SHELXS97 (Sheldrick, 2008)'
_diffrn_ambient_temperature 100(2)
_diffrn_measured_fraction_theta_full 1.000
_diffrn_measured_fraction_theta_max 1.000
_diffrn_measurement_device_type 'Bruker APEX-II CCD'
_diffrn_measurement_method '\w scans'
_diffrn_radiation_monochromator graphite
_diffrn_radiation_source 'fine-focus sealed tube'
_diffrn_radiation_type MoK\a
_diffrn_radiation_wavelength 0.71073
_diffrn_reflns_av_R_equivalents 0.0340
_diffrn_reflns_av_sigmaI/netI 0.0322
_diffrn_reflns_limit_h_max 17
_diffrn_reflns_limit_h_min -17
_diffrn_reflns_limit_k_max 17
_diffrn_reflns_limit_k_min -17
_diffrn_reflns_limit_l_max 26
_diffrn_reflns_limit_l_min -26
_diffrn_reflns_number 37534
_diffrn_reflns_theta_full 25.00
_diffrn_reflns_theta_max 25.00
_diffrn_reflns_theta_min 1.65
_exptl_absorpt_coefficient_mu 1.345
_exptl_absorpt_correction_T_max 0.8135
_exptl_absorpt_correction_T_min 0.7654
_exptl_absorpt_correction_type multi-scan
_exptl_absorpt_process_details SADABS
_exptl_crystal_colour 'light yellowish'
_exptl_crystal_density_diffrn 1.307
_exptl_crystal_density_method 'not measured'
_exptl_crystal_description block
_exptl_crystal_F_000 1920
_exptl_crystal_size_max 0.21
_exptl_crystal_size_mid 0.19
_exptl_crystal_size_min 0.16
_refine_diff_density_max 3.086
_refine_diff_density_min -0.840
_refine_diff_density_rms 0.186
_refine_ls_abs_structure_details 'Flack H D (1983), Acta Cryst. A39, 876-881'
_refine_ls_abs_structure_Flack 0.04(3)
_refine_ls_extinction_method none
_refine_ls_goodness_of_fit_ref 1.591
_refine_ls_hydrogen_treatment constr
_refine_ls_matrix_type full
_refine_ls_number_parameters 585
_refine_ls_number_reflns 8480
_refine_ls_number_restraints 0
_refine_ls_restrained_S_all 1.591
_refine_ls_R_factor_all 0.0695
_refine_ls_R_factor_gt 0.0634
_refine_ls_shift/su_max 7.416
_refine_ls_shift/su_mean 0.168
_refine_ls_structure_factor_coef Fsqd
_refine_ls_weighting_details 'calc w=1/[\s^2^(Fo^2^)+(0.1000P)^2^+0.0000P] where P=(Fo^2^+2Fc^2^)/3'
_refine_ls_weighting_scheme calc
_refine_ls_wR_factor_gt 0.1921
_refine_ls_wR_factor_ref 0.1989
_reflns_number_gt 7725
_reflns_number_total 8480
_reflns_threshold_expression I>2\s(I)
_cod_data_source_file np300120p_si_001.cif
_cod_data_source_block lsh_1893
_cod_depositor_comments
;
The following automatic conversions were performed:

'_chemical_melting_point' value '228-230' was changed to '229.0(10)'
- the average value was taken and precision was
estimated.

'_symmetry_cell_setting' value 'Orthorhombic' changed to
'orthorhombic' according to
/home/saulius/struct/CIF-dictionaries/cif_core.dic dictionary named
'cif_core.dic' version 2.4.1 from 2010-06-29.

Automatic conversion script
Id: cif_fix_values 1715 2011-07-08 13:25:40Z adriana 
;
_cod_database_code 1507661

loop_
_symmetry_equiv_pos_as_xyz
'x, y, z'
'-x+1/2, -y, z+1/2'
'-x, y+1/2, -z+1/2'
'x+1/2, -y+1/2, -z'

loop_
_atom_site_label
_atom_site_type_symbol
_atom_site_fract_x
_atom_site_fract_y
_atom_site_fract_z
_atom_site_U_iso_or_equiv
_atom_site_adp_type
_atom_site_occupancy
_atom_site_symmetry_multiplicity
_atom_site_calc_flag
_atom_site_refinement_flags
_atom_site_disorder_assembly
_atom_site_disorder_group
N1 N 0.0975(4) -0.1484(4) 0.1063(3) 0.0351(13) Uani 1 1 d . . .
N4 N 0.2412(5) -0.3142(4) 0.1879(3) 0.0419(16) Uani 1 1 d . . .
C3 C 0.1964(5) -0.2216(5) 0.1862(3) 0.0351(17) Uani 1 1 d . . .
H3 H 0.1418 -0.2202 0.2133 0.042 Uiso 1 1 calc R . .
C2 C 0.1659(5) -0.2073(4) 0.1224(3) 0.0333(15) Uani 1 1 d . . .
C13 C 0.0941(5) -0.1493(5) 0.0442(3) 0.0365(16) Uani 1 1 d . . .
C21 C 0.4566(5) -0.0400(5) 0.1110(4) 0.044(2) Uani 1 1 d . . .
H21A H 0.5002 0.0103 0.1181 0.053 Uiso 1 1 calc R . .
H21B H 0.4917 -0.0901 0.0925 0.053 Uiso 1 1 calc R . .
C8 C 0.1621(5) -0.2099(4) 0.0231(3) 0.0313(15) Uani 1 1 d . . .
C15 C 0.3462(5) -0.1464(4) 0.1596(3) 0.0298(15) Uani 1 1 d . . .
H15 H 0.3183 -0.1323 0.1199 0.036 Uiso 1 1 calc R . .
C7 C 0.2071(5) -0.2447(4) 0.0735(3) 0.0337(16) Uani 1 1 d . . .
C20 C 0.4183(4) -0.0722(5) 0.1712(3) 0.0353(16) Uani 1 1 d . . .
H20 H 0.3849 -0.0199 0.1893 0.042 Uiso 1 1 calc R . .
C16 C 0.3918(5) -0.2403(5) 0.1532(3) 0.0372(17) Uani 1 1 d . . .
H16 H 0.4277 -0.2370 0.1153 0.045 Uiso 1 1 calc R . .
C5 C 0.3229(6) -0.3164(5) 0.1435(3) 0.0376(17) Uani 1 1 d . . .
H5 H 0.3560 -0.3751 0.1488 0.045 Uiso 1 1 calc R . .
C17 C 0.4648(5) -0.2564(5) 0.2021(4) 0.0390(17) Uani 1 1 d . . .
H17A H 0.4346 -0.2577 0.2416 0.047 Uiso 1 1 calc R . .
H17B H 0.4952 -0.3154 0.1956 0.047 Uiso 1 1 calc R . .
C6 C 0.2837(6) -0.3136(5) 0.0797(4) 0.0439(19) Uani 1 1 d . . .
H6A H 0.3339 -0.2985 0.0515 0.053 Uiso 1 1 calc R . .
H6B H 0.2598 -0.3741 0.0690 0.053 Uiso 1 1 calc R . .
C14 C 0.2654(5) -0.1487(5) 0.2044(3) 0.0311(15) Uani 1 1 d . . .
H14A H 0.2892 -0.1617 0.2448 0.037 Uiso 1 1 calc R . .
H14B H 0.2344 -0.0891 0.2053 0.037 Uiso 1 1 calc R . .
C12 C 0.0352(5) -0.1007(5) 0.0066(4) 0.0432(19) Uani 1 1 d . . .
H12 H -0.0095 -0.0597 0.0215 0.052 Uiso 1 1 calc R . .
C19 C 0.4952(5) -0.0988(6) 0.2147(4) 0.045(2) Uani 1 1 d . . .
C9 C 0.1707(6) -0.2220(6) -0.0383(4) 0.0451(19) Uani 1 1 d . . .
H9 H 0.2156 -0.2621 -0.0540 0.054 Uiso 1 1 calc R . .
C18 C 0.5782(6) -0.0362(7) 0.2136(6) 0.067(3) Uani 1 1 d . . .
H18A H 0.6348 -0.0719 0.2173 0.100 Uiso 1 1 calc R . .
H18B H 0.5742 0.0064 0.2469 0.100 Uiso 1 1 calc R . .
H18C H 0.5791 -0.0026 0.1760 0.100 Uiso 1 1 calc R . .
C10 C 0.1118(6) -0.1739(6) -0.0762(4) 0.049(2) Uani 1 1 d . . .
H10 H 0.1172 -0.1814 -0.1181 0.058 Uiso 1 1 calc R . .
C11 C 0.0465(7) -0.1162(6) -0.0539(4) 0.050(2) Uani 1 1 d . . .
H11 H 0.0072 -0.0855 -0.0810 0.060 Uiso 1 1 calc R . .
C22 C 0.0393(6) -0.0955(7) 0.1455(4) 0.054(2) Uani 1 1 d . . .
H22A H 0.0161 -0.1340 0.1776 0.081 Uiso 1 1 calc R . .
H22B H -0.0127 -0.0710 0.1228 0.081 Uiso 1 1 calc R . .
H22C H 0.0753 -0.0457 0.1624 0.081 Uiso 1 1 calc R . .
C23 C 0.1694(7) -0.3863(6) 0.1720(5) 0.055(2) Uani 1 1 d . . .
H23A H 0.1993 -0.4455 0.1698 0.083 Uiso 1 1 calc R . .
H23B H 0.1416 -0.3718 0.1334 0.083 Uiso 1 1 calc R . .
H23C H 0.1213 -0.3875 0.2026 0.083 Uiso 1 1 calc R . .
C24 C 0.2708(7) -0.3377(6) 0.2511(4) 0.055(2) Uani 1 1 d . . .
H24A H 0.3283 -0.3062 0.2606 0.083 Uiso 1 1 calc R . .
H24B H 0.2804 -0.4031 0.2543 0.083 Uiso 1 1 calc R . .
H24C H 0.2226 -0.3191 0.2791 0.083 Uiso 1 1 calc R . .
N1' N 0.1829(4) 0.0902(4) -0.0434(3) 0.0327(13) Uani 1 1 d . . .
N4' N 0.0074(4) 0.2312(4) 0.0349(3) 0.0300(13) Uani 1 1 d . . .
C2' C 0.1411(5) 0.1534(4) -0.0064(3) 0.0291(14) Uani 1 1 d . . .
C3' C 0.0597(5) 0.2077(5) -0.0228(3) 0.0316(15) Uani 1 1 d . . .
H3' H 0.0188 0.1719 -0.0498 0.038 Uiso 1 1 calc R . .
C7' C 0.1843(5) 0.1557(4) 0.0473(3) 0.0280(14) Uani 1 1 d . . .
C13' C 0.2515(4) 0.0497(4) -0.0127(3) 0.0290(14) Uani 1 1 d . . .
C16' C 0.1172(5) 0.3652(5) 0.0503(4) 0.0357(17) Uani 1 1 d . . .
H16' H 0.1723 0.3789 0.0754 0.043 Uiso 1 1 calc R . .
C14' C 0.0873(5) 0.2968(5) -0.0533(3) 0.0363(16) Uani 1 1 d . . .
H14C H 0.0313 0.3330 -0.0614 0.044 Uiso 1 1 calc R . .
H14D H 0.1173 0.2834 -0.0919 0.044 Uiso 1 1 calc R . .
C9' C 0.3236(5) 0.0600(5) 0.0852(4) 0.0344(16) Uani 1 1 d . . .
H9' H 0.3277 0.0875 0.1233 0.041 Uiso 1 1 calc R . .
C8' C 0.2567(5) 0.0882(5) 0.0448(3) 0.0321(14) Uani 1 1 d . . .
C12' C 0.3111(5) -0.0193(5) -0.0292(4) 0.0358(17) Uani 1 1 d . . .
H12' H 0.3084 -0.0458 -0.0676 0.043 Uiso 1 1 calc R . .
C11' C 0.3763(5) -0.0486(5) 0.0140(4) 0.0398(17) Uani 1 1 d . . .
C5' C 0.0744(5) 0.2798(5) 0.0776(3) 0.0347(16) Uani 1 1 d . . .
H5' H 0.0386 0.2985 0.1136 0.042 Uiso 1 1 calc R . .
C15' C 0.1547(5) 0.3526(5) -0.0133(4) 0.0418(19) Uani 1 1 d . . .
H15' H 0.2124 0.3160 -0.0097 0.050 Uiso 1 1 calc R . .
C6' C 0.1504(5) 0.2121(5) 0.0981(3) 0.0327(15) Uani 1 1 d . . .
H6'A H 0.2027 0.2461 0.1154 0.039 Uiso 1 1 calc R . .
H6'B H 0.1250 0.1722 0.1294 0.039 Uiso 1 1 calc R . .
C10' C 0.3854(5) -0.0097(5) 0.0691(4) 0.0391(18) Uani 1 1 d . . .
C17' C 0.0572(7) 0.4501(6) 0.0532(5) 0.064(3) Uani 1 1 d . . .
H17C H 0.0065 0.4451 0.0239 0.077 Uiso 1 1 calc R . .
H17D H 0.0296 0.4553 0.0934 0.077 Uiso 1 1 calc R . .
O17' O 0.1096(5) 0.5278(4) 0.0410(3) 0.0587(17) Uani 1 1 d . . .
C19' C 0.2397(7) 0.4458(6) -0.0873(5) 0.055(2) Uani 1 1 d . . .
C20' C 0.1834(6) 0.4446(6) -0.0383(4) 0.047(2) Uani 1 1 d . . .
C18' C 0.2798(9) 0.5368(8) -0.1090(6) 0.087(4) Uani 1 1 d . . .
H18D H 0.3270 0.5254 -0.1394 0.131 Uiso 1 1 calc R . .
H18E H 0.3077 0.5688 -0.0753 0.131 Uiso 1 1 calc R . .
H18F H 0.2304 0.5737 -0.1261 0.131 Uiso 1 1 calc R . .
O11' O 0.4335(4) -0.1198(4) 0.0026(3) 0.0507(15) Uani 1 1 d . . .
O19' O 0.2606(4) 0.3762(5) -0.1143(3) 0.0552(16) Uani 1 1 d . . .
C21' C 0.1586(6) 0.5202(5) -0.0047(5) 0.047(2) Uani 1 1 d . . .
H21' H 0.1832 0.5756 -0.0190 0.057 Uiso 1 1 calc R . .
C25' C -0.0777(5) 0.2825(5) 0.0238(3) 0.0346(16) Uani 1 1 d . . .
H25A H -0.0622 0.3410 0.0060 0.052 Uiso 1 1 calc R . .
H25B H -0.1102 0.2923 0.0615 0.052 Uiso 1 1 calc R . .
H25C H -0.1174 0.2484 -0.0035 0.052 Uiso 1 1 calc R . .
C22' C 0.1615(5) 0.0766(5) -0.1064(3) 0.0377(16) Uani 1 1 d . . .
H22D H 0.1922 0.1234 -0.1301 0.056 Uiso 1 1 calc R . .
H22E H 0.0947 0.0805 -0.1124 0.056 Uiso 1 1 calc R . .
H22F H 0.1834 0.0169 -0.1190 0.056 Uiso 1 1 calc R . .
C24' C -0.0254(5) 0.1423(5) 0.0634(4) 0.0406(18) Uani 1 1 d . . .
H24D H -0.0574 0.1555 0.1009 0.061 Uiso 1 1 calc R . .
H24E H 0.0279 0.1035 0.0714 0.061 Uiso 1 1 calc R . .
H24F H -0.0677 0.1114 0.0361 0.061 Uiso 1 1 calc R . .
C23' C 0.4328(6) -0.1590(5) -0.0548(5) 0.053(2) Uani 1 1 d . . .
H23D H 0.3714 -0.1836 -0.0632 0.080 Uiso 1 1 calc R . .
H23E H 0.4785 -0.2078 -0.0566 0.080 Uiso 1 1 calc R . .
H23F H 0.4480 -0.1129 -0.0846 0.080 Uiso 1 1 calc R . .
O3 O 0.9949(14) 0.4037(10) 0.1953(5) 0.162(6) Uani 1 1 d G . .
H3A H 0.9741 0.4586 0.1987 0.243 Uiso 1 1 d G . .
H3B H 1.0547 0.4040 0.1979 0.243 Uiso 1 1 d G . .
O2 O 0.7329(5) 0.7891(4) 0.1925(3) 0.0600(17) Uani 1 1 d G . .
H2A H 0.7428 0.7437 0.1687 0.090 Uiso 1 1 d G . .
H2B H 0.7438 0.8394 0.1738 0.090 Uiso 1 1 d G . .
O1 O 0.1893(5) 0.4005(5) 0.2252(3) 0.0634(18) Uani 1 1 d G . .
H1A H 0.2125 0.4066 0.1897 0.095 Uiso 1 1 d G . .
H1B H 0.1321 0.4181 0.2250 0.095 Uiso 1 1 d G . .
O19 O 0.4543(4) -0.1021(5) 0.2717(3) 0.0557(17) Uani 1 1 d . . .
H19 H 0.4945 -0.1154 0.2971 0.084 Uiso 1 1 calc R . .
O17 O 0.5317(3) -0.1859(4) 0.2005(2) 0.0380(12) Uani 1 1 d . . .
O4 O 0.3712(11) 0.0881(8) 0.2742(7) 0.147(5) Uani 1 1 d G . .
H4A H 0.4151 0.0906 0.3005 0.221 Uiso 1 1 d G . .
H4B H 0.3694 0.1386 0.2543 0.221 Uiso 1 1 d G . .
I2 I 0.3599(5) 0.4302(11) 0.0848(11) 0.064(3) Uani 0.144(11) 1 d P A 1
I1 I 0.36655(10) 0.41344(7) 0.11225(15) 0.0386(6) Uani 0.853(12) 1 d P B 2
I3 I 0.13861(16) 0.08309(19) 0.27884(13) 0.0549(6) Uani 0.680(18) 1 d P C 1
I4 I 0.161(2) 0.0760(8) 0.2733(6) 0.082(4) Uani 0.174(18) 1 d P D 2

loop_
_atom_site_aniso_label
_atom_site_aniso_U_11
_atom_site_aniso_U_22
_atom_site_aniso_U_33
_atom_site_aniso_U_23
_atom_site_aniso_U_13
_atom_site_aniso_U_12
N1 0.032(3) 0.025(3) 0.048(4) 0.004(3) 0.000(3) 0.001(2)
N4 0.051(4) 0.029(3) 0.045(4) 0.012(3) -0.002(3) -0.012(3)
C3 0.030(4) 0.044(4) 0.031(4) 0.012(3) 0.005(3) 0.005(3)
C2 0.035(4) 0.025(3) 0.040(4) 0.005(3) -0.002(3) -0.001(3)
C13 0.035(4) 0.027(3) 0.047(4) 0.004(3) -0.008(3) -0.011(3)
C21 0.020(3) 0.039(4) 0.074(6) 0.023(4) 0.007(4) 0.008(3)
C8 0.033(4) 0.025(3) 0.036(4) -0.002(3) -0.004(3) -0.012(3)
C15 0.033(4) 0.021(3) 0.036(3) -0.001(3) 0.004(3) 0.005(3)
C7 0.032(3) 0.022(3) 0.047(4) 0.002(3) 0.001(3) -0.004(3)
C20 0.019(3) 0.036(4) 0.051(4) -0.003(3) -0.003(3) 0.008(3)
C16 0.041(4) 0.038(4) 0.032(4) 0.004(3) 0.004(3) 0.013(3)
C5 0.043(4) 0.021(3) 0.049(4) 0.003(3) -0.009(4) 0.014(3)
C17 0.038(4) 0.027(4) 0.051(4) -0.003(3) -0.004(4) 0.011(3)
C6 0.047(5) 0.027(4) 0.058(5) -0.010(3) -0.002(4) 0.002(3)
C14 0.032(3) 0.027(3) 0.034(4) 0.003(3) 0.003(3) 0.008(3)
C12 0.038(4) 0.029(4) 0.062(5) 0.007(4) -0.020(4) -0.006(3)
C19 0.037(4) 0.055(5) 0.044(4) -0.015(4) -0.009(3) 0.017(4)
C9 0.053(5) 0.040(4) 0.042(4) -0.012(4) 0.002(4) -0.016(4)
C18 0.039(5) 0.053(5) 0.110(9) -0.006(5) -0.029(5) 0.016(4)
C10 0.060(5) 0.049(5) 0.038(4) -0.004(4) -0.012(4) -0.014(4)
C11 0.059(5) 0.037(4) 0.054(5) 0.007(4) -0.019(4) -0.016(4)
C22 0.044(4) 0.057(6) 0.061(5) -0.010(5) -0.009(4) 0.016(4)
C23 0.062(5) 0.032(4) 0.073(6) 0.017(4) -0.006(5) -0.016(4)
C24 0.066(6) 0.048(5) 0.052(5) 0.017(4) -0.008(4) 0.006(4)
N1' 0.022(3) 0.032(3) 0.044(3) 0.001(3) 0.002(2) 0.009(3)
N4' 0.029(3) 0.022(3) 0.039(3) 0.001(2) 0.004(2) 0.002(2)
C2' 0.028(3) 0.022(3) 0.038(3) 0.001(3) 0.008(3) 0.003(3)
C3' 0.027(3) 0.036(4) 0.032(4) -0.001(3) -0.001(3) 0.005(3)
C7' 0.024(3) 0.024(3) 0.035(4) 0.006(3) 0.004(3) 0.002(3)
C13' 0.020(3) 0.024(3) 0.043(4) 0.007(3) 0.012(3) 0.000(2)
C16' 0.025(4) 0.027(3) 0.055(4) 0.001(3) -0.015(3) -0.003(3)
C14' 0.021(3) 0.040(4) 0.047(4) 0.011(3) -0.007(3) 0.002(3)
C9' 0.022(3) 0.032(4) 0.050(4) 0.013(3) 0.002(3) 0.004(3)
C8' 0.030(3) 0.024(3) 0.042(4) 0.005(3) 0.001(3) 0.002(3)
C12' 0.026(3) 0.024(3) 0.058(5) 0.012(3) 0.008(3) 0.007(3)
C11' 0.028(4) 0.029(3) 0.063(5) 0.005(3) 0.012(4) 0.002(3)
C5' 0.042(4) 0.023(3) 0.039(4) 0.000(3) -0.007(3) 0.006(3)
C15' 0.025(4) 0.048(4) 0.053(4) 0.015(4) -0.016(3) -0.005(3)
C6' 0.034(4) 0.029(3) 0.034(3) 0.003(3) -0.003(3) 0.011(3)
C10' 0.026(4) 0.031(4) 0.060(5) 0.019(3) 0.011(3) 0.000(3)
C17' 0.067(6) 0.026(4) 0.099(8) -0.009(5) -0.037(6) -0.005(4)
O17' 0.054(4) 0.039(3) 0.083(5) -0.010(3) -0.012(4) 0.000(3)
C19' 0.052(5) 0.044(5) 0.070(6) 0.015(5) -0.020(5) -0.006(4)
C20' 0.033(4) 0.055(5) 0.052(5) 0.015(4) -0.019(4) -0.013(4)
C18' 0.091(8) 0.085(8) 0.086(8) 0.042(7) -0.003(7) -0.042(7)
O11' 0.032(3) 0.037(3) 0.083(4) 0.019(3) 0.005(3) 0.016(2)
O19' 0.048(3) 0.069(4) 0.049(3) 0.021(3) -0.006(3) -0.007(3)
C21' 0.039(4) 0.030(4) 0.072(6) 0.004(4) -0.021(4) -0.009(3)
C25' 0.024(3) 0.032(4) 0.048(4) -0.005(3) 0.002(3) 0.002(3)
C22' 0.035(3) 0.038(4) 0.040(4) 0.002(3) -0.002(3) 0.007(3)
C24' 0.031(4) 0.033(4) 0.057(5) 0.008(4) 0.012(4) -0.004(3)
C23' 0.032(4) 0.025(4) 0.103(8) -0.019(4) 0.012(4) 0.010(3)
O3 0.290(17) 0.111(11) 0.084(7) -0.050(7) 0.069(9) -0.038(11)
O2 0.063(4) 0.046(3) 0.071(4) -0.004(3) -0.004(4) -0.004(3)
O1 0.053(4) 0.059(4) 0.078(5) 0.005(4) 0.004(3) 0.007(3)
O19 0.035(3) 0.081(5) 0.051(3) -0.016(3) -0.005(3) 0.017(3)
O17 0.032(3) 0.039(3) 0.043(3) 0.003(2) 0.001(2) 0.015(2)
O4 0.134(10) 0.145(10) 0.162(12) -0.068(9) -0.036(9) 0.039(10)
I2 0.049(3) 0.081(4) 0.063(8) -0.017(5) -0.031(3) 0.007(3)
I1 0.0269(5) 0.0376(5) 0.0514(12) -0.0139(4) -0.0023(5) 0.0043(3)
I3 0.0552(15) 0.0311(11) 0.0784(15) -0.0099(6) -0.0014(6) -0.0079(8)
I4 0.187(11) 0.017(3) 0.040(3) -0.009(2) -0.026(5) 0.023(6)

loop_
_atom_type_symbol
_atom_type_description
_atom_type_scat_dispersion_real
_atom_type_scat_dispersion_imag
_atom_type_scat_source
C C 0.0033 0.0016 'International Tables Vol C Tables 4.2.6.8 and 6.1.1.4'
H H 0.0000 0.0000 'International Tables Vol C Tables 4.2.6.8 and 6.1.1.4'
N N 0.0061 0.0033 'International Tables Vol C Tables 4.2.6.8 and 6.1.1.4'
O O 0.0106 0.0060 'International Tables Vol C Tables 4.2.6.8 and 6.1.1.4'
I I -0.4742 1.8119 'International Tables Vol C Tables 4.2.6.8 and 6.1.1.4'

loop_
_geom_angle_atom_site_label_1
_geom_angle_atom_site_label_2
_geom_angle_atom_site_label_3
_geom_angle
C2 N1 C13 106.5(6)
C2 N1 C22 127.2(7)
C13 N1 C22 126.3(7)
C3 N4 C24 110.5(6)
C3 N4 C23 109.4(6)
C24 N4 C23 104.4(6)
C3 N4 C5 109.3(5)
C24 N4 C5 112.3(6)
C23 N4 C5 110.8(6)
N4 C3 C2 106.0(6)
N4 C3 C14 110.5(6)
C2 C3 C14 110.2(6)
N4 C3 H3 110.0
C2 C3 H3 110.0
C14 C3 H3 110.0
C7 C2 N1 111.2(6)
C7 C2 C3 125.1(6)
N1 C2 C3 123.4(6)
N1 C13 C12 128.2(8)
N1 C13 C8 108.5(6)
C12 C13 C8 123.3(8)
C10' C21 C20 113.8(6)
C10' C21 H21A 109.0
C20 C21 H21A 108.8
C10' C21 H21B 108.7
C20 C21 H21B 108.8
H21A C21 H21B 107.7
C9 C8 C7 135.0(8)
C9 C8 C13 118.4(7)
C7 C8 C13 106.6(6)
C20 C15 C14 114.9(6)
C20 C15 C16 111.5(5)
C14 C15 C16 111.3(5)
C20 C15 H15 106.2
C14 C15 H15 106.2
C16 C15 H15 106.1
C2 C7 C8 107.2(6)
C2 C7 C6 121.3(7)
C8 C7 C6 131.4(7)
C19 C20 C21 112.1(6)
C19 C20 C15 114.8(6)
C21 C20 C15 108.5(6)
C19 C20 H20 107.1
C21 C20 H20 107.0
C15 C20 H20 107.0
C5 C16 C17 116.0(6)
C5 C16 C15 113.4(6)
C17 C16 C15 111.5(6)
C5 C16 H16 104.9
C17 C16 H16 104.8
C15 C16 H16 104.9
C16 C5 C6 110.8(6)
C16 C5 N4 113.2(6)
C6 C5 N4 108.4(6)
C16 C5 H5 108.1
C6 C5 H5 108.2
N4 C5 H5 107.9
O17 C17 C16 109.7(6)
O17 C17 H17A 109.7
C16 C17 H17A 109.6
O17 C17 H17B 109.8
C16 C17 H17B 109.8
H17A C17 H17B 108.2
C7 C6 C5 111.9(6)
C7 C6 H6A 109.3
C5 C6 H6A 109.3
C7 C6 H6B 109.2
C5 C6 H6B 109.1
H6A C6 H6B 107.9
C3 C14 C15 109.8(6)
C3 C14 H14A 109.8
C15 C14 H14A 109.7
C3 C14 H14B 109.6
C15 C14 H14B 109.7
H14A C14 H14B 108.2
C11 C12 C13 115.7(8)
C11 C12 H12 122.2
C13 C12 H12 122.1
O19 C19 O17 109.2(7)
O19 C19 C18 111.6(8)
O17 C19 C18 104.6(6)
O19 C19 C20 106.3(6)
O17 C19 C20 111.0(6)
C18 C19 C20 114.2(8)
C8 C9 C10 118.7(8)
C8 C9 H9 120.6
C10 C9 H9 120.7
C19 C18 H18A 109.4
C19 C18 H18B 109.4
H18A C18 H18B 109.5
C19 C18 H18C 109.6
H18A C18 H18C 109.5
H18B C18 H18C 109.5
C11 C10 C9 121.0(8)
C11 C10 H10 119.5
C9 C10 H10 119.4
C10 C11 C12 122.9(8)
C10 C11 H11 118.5
C12 C11 H11 118.6
N1 C22 H22A 109.5
N1 C22 H22B 109.5
H22A C22 H22B 109.5
N1 C22 H22C 109.4
H22A C22 H22C 109.5
H22B C22 H22C 109.5
N4 C23 H23A 109.3
N4 C23 H23B 109.5
H23A C23 H23B 109.5
N4 C23 H23C 109.6
H23A C23 H23C 109.5
H23B C23 H23C 109.5
N4 C24 H24A 109.4
N4 C24 H24B 109.3
H24A C24 H24B 109.5
N4 C24 H24C 109.7
H24A C24 H24C 109.5
H24B C24 H24C 109.5
C13' N1' C2' 108.4(6)
C13' N1' C22' 126.1(6)
C2' N1' C22' 125.3(6)
C25' N4' C24' 104.6(5)
C25' N4' C3' 112.8(5)
C24' N4' C3' 108.0(5)
C25' N4' C5' 113.1(5)
C24' N4' C5' 109.6(6)
C3' N4' C5' 108.5(5)
C7' C2' N1' 110.2(6)
C7' C2' C3' 125.1(6)
N1' C2' C3' 124.6(6)
C2' C3' N4' 107.9(5)
C2' C3' C14' 111.7(6)
N4' C3' C14' 108.0(6)
C2' C3' H3' 109.7
N4' C3' H3' 109.7
C14' C3' H3' 109.7
C2' C7' C8' 106.3(6)
C2' C7' C6' 122.6(6)
C8' C7' C6' 130.7(6)
N1' C13' C12' 130.5(7)
N1' C13' C8' 109.0(6)
C12' C13' C8' 120.5(7)
C5' C16' C17' 115.4(7)
C5' C16' C15' 114.5(6)
C17' C16' C15' 109.9(7)
C5' C16' H16' 105.4
C17' C16' H16' 105.3
C15' C16' H16' 105.4
C3' C14' C15' 111.0(6)
C3' C14' H14C 109.4
C15' C14' H14C 109.4
C3' C14' H14D 109.5
C15' C14' H14D 109.4
H14C C14' H14D 108.0
C8' C9' C10' 119.6(8)
C8' C9' H9' 120.2
C10' C9' H9' 120.2
C9' C8' C13' 120.8(7)
C9' C8' C7' 133.3(7)
C13' C8' C7' 105.9(6)
C13' C12' C11' 117.1(7)
C13' C12' H12' 121.4
C11' C12' H12' 121.4
O11' C11' C10' 115.8(7)
O11' C11' C12' 120.7(7)
C10' C11' C12' 123.5(7)
C16' C5' N4' 113.0(6)
C16' C5' C6' 111.2(6)
N4' C5' C6' 109.2(5)
C16' C5' H5' 107.8
N4' C5' H5' 107.8
C6' C5' H5' 107.8
C20' C15' C16' 109.2(7)
C20' C15' C14' 115.5(6)
C16' C15' C14' 112.0(6)
C20' C15' H15' 106.5
C16' C15' H15' 106.6
C14' C15' H15' 106.5
C7' C6' C5' 111.5(6)
C7' C6' H6'A 109.4
C5' C6' H6'A 109.4
C7' C6' H6'B 109.3
C5' C6' H6'B 109.3
H6'A C6' H6'B 108.0
C11' C10' C9' 118.4(7)
C11' C10' C21 121.2(7)
C9' C10' C21 120.4(8)
O17' C17' C16' 110.9(8)
O17' C17' H17C 109.4
C16' C17' H17C 109.4
O17' C17' H17D 109.5
C16' C17' H17D 109.5
H17C C17' H17D 108.1
C21' O17' C17' 113.1(7)
O19' C19' C20' 122.1(8)
O19' C19' C18' 118.6(10)
C20' C19' C18' 119.3(10)
C19' C20' C21' 125.2(8)
C19' C20' C15' 117.9(8)
C21' C20' C15' 116.4(8)
C19' C18' H18D 109.6
C19' C18' H18E 109.5
H18D C18' H18E 109.5
C19' C18' H18F 109.3
H18D C18' H18F 109.5
H18E C18' H18F 109.5
C11' O11' C23' 119.0(6)
O17' C21' C20' 131.3(8)
O17' C21' H21' 114.3
C20' C21' H21' 114.4
N4' C25' H25A 109.6
N4' C25' H25B 109.5
H25A C25' H25B 109.5
N4' C25' H25C 109.4
H25A C25' H25C 109.5
H25B C25' H25C 109.5
N1' C22' H22D 109.3
N1' C22' H22E 109.5
H22D C22' H22E 109.5
N1' C22' H22F 109.7
H22D C22' H22F 109.5
H22E C22' H22F 109.5
N4' C24' H24D 109.5
N4' C24' H24E 109.5
H24D C24' H24E 109.5
N4' C24' H24F 109.5
H24D C24' H24F 109.5
H24E C24' H24F 109.5
O11' C23' H23D 109.6
O11' C23' H23E 109.5
H23D C23' H23E 109.5
O11' C23' H23F 109.3
H23D C23' H23F 109.5
H23E C23' H23F 109.5
H3A O3 H3B 109.5
H2A O2 H2B 109.5
H1A O1 H1B 109.5
C19 O19 H19 109.5
C17 O17 C19 113.7(6)
H4A O4 H4B 109.5

loop_
_geom_bond_atom_site_label_1
_geom_bond_atom_site_label_2
_geom_bond_distance
N1 C2 1.370(9)
N1 C13 1.395(10)
N1 C22 1.449(11)
N4 C3 1.517(10)
N4 C24 1.524(10)
N4 C23 1.534(10)
N4 C5 1.549(11)
C3 C2 1.514(10)
C3 C14 1.526(10)
C3 H3 1.0000
C2 C7 1.367(10)
C13 C12 1.400(10)
C13 C8 1.414(11)
C21 C10' 1.467(11)
C21 C20 1.538(11)
C21 H21A 0.9900
C21 H21B 0.9900
C8 C9 1.395(11)
C8 C7 1.407(10)
C15 C20 1.537(10)
C15 C14 1.546(9)
C15 C16 1.547(9)
C15 H15 1.0000
C7 C6 1.514(10)
C20 C19 1.535(10)
C20 H20 1.0000
C16 C5 1.522(11)
C16 C17 1.543(11)
C16 H16 1.0000
C5 C6 1.542(11)
C5 H5 1.0000
C17 O17 1.426(9)
C17 H17A 0.9900
C17 H17B 0.9900
C6 H6A 0.9900
C6 H6B 0.9900
C14 H14A 0.9900
C14 H14B 0.9900
C12 C11 1.388(13)
C12 H12 0.9500
C19 O19 1.410(10)
C19 O17 1.430(9)
C19 C18 1.520(13)
C9 C10 1.402(13)
C9 H9 0.9500
C18 H18A 0.9800
C18 H18B 0.9800
C18 H18C 0.9800
C10 C11 1.369(13)
C10 H10 0.9500
C11 H11 0.9500
C22 H22A 0.9800
C22 H22B 0.9800
C22 H22C 0.9800
C23 H23A 0.9800
C23 H23B 0.9800
C23 H23C 0.9800
C24 H24A 0.9800
C24 H24B 0.9800
C24 H24C 0.9800
N1' C13' 1.351(9)
N1' C2' 1.390(9)
N1' C22' 1.463(9)
N4' C25' 1.471(9)
N4' C24' 1.538(9)
N4' C3' 1.541(9)
N4' C5' 1.543(9)
C2' C7' 1.361(10)
C2' C3' 1.474(9)
C3' C14' 1.540(10)
C3' H3' 1.0000
C7' C8' 1.451(9)
C7' C6' 1.496(9)
C13' C12' 1.387(9)
C13' C8' 1.414(10)
C16' C5' 1.536(10)
C16' C17' 1.529(11)
C16' C15' 1.540(12)
C16' H16' 1.0000
C14' C15' 1.564(10)
C14' H14C 0.9900
C14' H14D 0.9900
C9' C8' 1.392(10)
C9' C10' 1.414(10)
C9' H9' 0.9500
C12' C11' 1.423(11)
C12' H12' 0.9500
C11' O11' 1.366(9)
C11' C10' 1.371(12)
C5' C6' 1.559(9)
C5' H5' 1.0000
C15' C20' 1.529(11)
C15' H15' 1.0000
C6' H6'A 0.9900
C6' H6'B 0.9900
C17' O17' 1.405(11)
C17' H17C 0.9900
C17' H17D 0.9900
O17' C21' 1.254(11)
C19' O19' 1.234(12)
C19' C20' 1.371(14)
C19' C18' 1.545(12)
C20' C21' 1.397(13)
C18' H18D 0.9800
C18' H18E 0.9800
C18' H18F 0.9800
O11' C23' 1.415(11)
C21' H21' 0.9500
C25' H25A 0.9800
C25' H25B 0.9800
C25' H25C 0.9800
C22' H22D 0.9800
C22' H22E 0.9800
C22' H22F 0.9800
C24' H24D 0.9800
C24' H24E 0.9800
C24' H24F 0.9800
C23' H23D 0.9800
C23' H23E 0.9800
C23' H23F 0.9800
O3 H3A 0.8700
O3 H3B 0.8701
O2 H2A 0.8701
O2 H2B 0.8698
O1 H1A 0.8699
O1 H1B 0.8701
O19 H19 0.8400
O4 H4A 0.8700
O4 H4B 0.8700

loop_
_geom_torsion_atom_site_label_1
_geom_torsion_atom_site_label_2
_geom_torsion_atom_site_label_3
_geom_torsion_atom_site_label_4
_geom_torsion
C24 N4 C3 C2 -177.3(6)
C23 N4 C3 C2 -62.9(8)
C5 N4 C3 C2 58.5(7)
C24 N4 C3 C14 63.2(8)
C23 N4 C3 C14 177.7(6)
C5 N4 C3 C14 -60.9(7)
C13 N1 C2 C7 0.8(8)
C22 N1 C2 C7 -179.4(7)
C13 N1 C2 C3 175.8(6)
C22 N1 C2 C3 -4.4(12)
N4 C3 C2 C7 -28.4(9)
C14 C3 C2 C7 91.2(8)
N4 C3 C2 N1 157.3(6)
C14 C3 C2 N1 -83.1(8)
C2 N1 C13 C12 179.7(7)
C22 N1 C13 C12 -0.1(12)
C2 N1 C13 C8 -0.1(7)
C22 N1 C13 C8 -179.9(7)
N1 C13 C8 C9 179.6(6)
C12 C13 C8 C9 -0.3(10)
N1 C13 C8 C7 -0.6(7)
C12 C13 C8 C7 179.6(7)
N1 C2 C7 C8 -1.2(8)
C3 C2 C7 C8 -176.1(7)
N1 C2 C7 C6 -178.7(6)
C3 C2 C7 C6 6.4(11)
C9 C8 C7 C2 -179.1(8)
C13 C8 C7 C2 1.1(7)
C9 C8 C7 C6 -1.9(14)
C13 C8 C7 C6 178.3(7)
C10' C21 C20 C19 -177.1(7)
C10' C21 C20 C15 55.0(8)
C14 C15 C20 C19 86.8(7)
C16 C15 C20 C19 -41.1(8)
C14 C15 C20 C21 -146.9(6)
C16 C15 C20 C21 85.2(7)
C20 C15 C16 C5 178.3(6)
C14 C15 C16 C5 48.5(8)
C20 C15 C16 C17 45.1(8)
C14 C15 C16 C17 -84.7(7)
C17 C16 C5 C6 -155.1(6)
C15 C16 C5 C6 73.9(8)
C17 C16 C5 N4 82.8(7)
C15 C16 C5 N4 -48.1(8)
C3 N4 C5 C16 53.7(8)
C24 N4 C5 C16 -69.4(8)
C23 N4 C5 C16 174.2(6)
C3 N4 C5 C6 -69.7(7)
C24 N4 C5 C6 167.2(6)
C23 N4 C5 C6 50.8(7)
C5 C16 C17 O17 171.9(6)
C15 C16 C17 O17 -56.2(8)
C2 C7 C6 C5 -14.0(10)
C8 C7 C6 C5 169.1(7)
C16 C5 C6 C7 -81.0(8)
N4 C5 C6 C7 43.8(8)
N4 C3 C14 C15 62.5(7)
C2 C3 C14 C15 -54.3(7)
C20 C15 C14 C3 177.0(6)
C16 C15 C14 C3 -55.0(7)
N1 C13 C12 C11 -178.9(7)
C8 C13 C12 C11 0.9(10)
C21 C20 C19 O19 163.9(7)
C15 C20 C19 O19 -71.7(8)
C21 C20 C19 O17 -77.6(9)
C15 C20 C19 O17 46.9(9)
C21 C20 C19 C18 40.4(10)
C15 C20 C19 C18 164.8(7)
C7 C8 C9 C10 -179.8(8)
C13 C8 C9 C10 0.0(11)
C8 C9 C10 C11 -0.3(12)
C9 C10 C11 C12 1.0(13)
C13 C12 C11 C10 -1.2(12)
C13' N1' C2' C7' 1.8(8)
C22' N1' C2' C7' -172.8(6)
C13' N1' C2' C3' -176.3(6)
C22' N1' C2' C3' 9.1(11)
C7' C2' C3' N4' -25.5(9)
N1' C2' C3' N4' 152.4(6)
C7' C2' C3' C14' 93.1(8)
N1' C2' C3' C14' -89.0(8)
C25' N4' C3' C2' -177.6(5)
C24' N4' C3' C2' -62.6(7)
C5' N4' C3' C2' 56.2(7)
C25' N4' C3' C14' 61.4(7)
C24' N4' C3' C14' 176.5(6)
C5' N4' C3' C14' -64.8(6)
N1' C2' C7' C8' -1.4(7)
C3' C2' C7' C8' 176.8(6)
N1' C2' C7' C6' -175.2(6)
C3' C2' C7' C6' 2.9(10)
C2' N1' C13' C12' 177.7(7)
C22' N1' C13' C12' -7.7(12)
C2' N1' C13' C8' -1.5(7)
C22' N1' C13' C8' 173.0(6)
C2' C3' C14' C15' -55.7(8)
N4' C3' C14' C15' 62.9(7)
C10' C9' C8' C13' -1.8(10)
C10' C9' C8' C7' 179.5(7)
N1' C13' C8' C9' -178.3(6)
C12' C13' C8' C9' 2.3(10)
N1' C13' C8' C7' 0.7(7)
C12' C13' C8' C7' -178.7(6)
C2' C7' C8' C9' 179.3(7)
C6' C7' C8' C9' -7.6(13)
C2' C7' C8' C13' 0.4(7)
C6' C7' C8' C13' 173.6(7)
N1' C13' C12' C11' -179.2(7)
C8' C13' C12' C11' 0.0(9)
C13' C12' C11' O11' 176.0(6)
C13' C12' C11' C10' -3.0(10)
C17' C16' C5' N4' 82.1(8)
C15' C16' C5' N4' -47.0(8)
C17' C16' C5' C6' -154.8(7)
C15' C16' C5' C6' 76.1(7)
C25' N4' C5' C16' -68.8(7)
C24' N4' C5' C16' 174.9(6)
C3' N4' C5' C16' 57.2(7)
C25' N4' C5' C6' 167.0(6)
C24' N4' C5' C6' 50.7(7)
C3' N4' C5' C6' -67.0(7)
C5' C16' C15' C20' 172.5(6)
C17' C16' C15' C20' 40.8(8)
C5' C16' C15' C14' 43.4(8)
C17' C16' C15' C14' -88.4(7)
C3' C14' C15' C20' -177.5(7)
C3' C14' C15' C16' -51.7(8)
C2' C7' C6' C5' -11.4(9)
C8' C7' C6' C5' 176.4(7)
C16' C5' C6' C7' -82.7(7)
N4' C5' C6' C7' 42.6(8)
O11' C11' C10' C9' -175.5(6)
C12' C11' C10' C9' 3.5(10)
O11' C11' C10' C21 3.8(10)
C12' C11' C10' C21 -177.3(7)
C8' C9' C10' C11' -1.0(10)
C8' C9' C10' C21 179.7(6)
C20 C21 C10' C11' -122.4(8)
C20 C21 C10' C9' 56.8(9)
C5' C16' C17' O17' 165.4(7)
C15' C16' C17' O17' -63.3(9)
C16' C17' O17' C21' 48.3(10)
O19' C19' C20' C21' 178.4(8)
C18' C19' C20' C21' -0.5(13)
O19' C19' C20' C15' 6.4(12)
C18' C19' C20' C15' -172.5(8)
C16' C15' C20' C19' 163.5(7)
C14' C15' C20' C19' -69.2(9)
C16' C15' C20' C21' -9.2(9)
C14' C15' C20' C21' 118.1(8)
C10' C11' O11' C23' -175.4(7)
C12' C11' O11' C23' 5.6(10)
C17' O17' C21' C20' -13.9(12)
C19' C20' C21' O17' -178.7(9)
C15' C20' C21' O17' -6.6(12)
C16 C17 O17 C19 64.6(8)
O19 C19 O17 C17 57.4(8)
C18 C19 O17 C17 177.0(7)
C20 C19 O17 C17 -59.4(9)
